data_2239214
loop_
_publ_author_name
'Koh, Dongsoo'
'Lim, Yoongho'
'Lough, Alan J.'

_publ_section_title
;
 3-Methoxy-2-[5-(naphthalen-2-yl)-4,5-dihydro-1<i>H</i>-pyrazol-3-yl]phenol
;
_journal_coeditor_code IS5346
_journal_issue 4
_journal_name_full 'Acta Crystallographica Section E'
_journal_page_first o464
_journal_paper_doi 10.1107/S1600536814005972
_journal_volume 70
_journal_year 2014
_chemical_formula_iupac 'C20 H18 N2 O2'
_chemical_formula_moiety 'C20 H18 N2 O2'
_chemical_formula_sum 'C20 H18 N2 O2'
_chemical_formula_weight 318.36
_chemical_name_systematic
;
3-Methoxy-2-[5-(naphthalen-2-yl)-4,5-dihydro-1<i>H</i>-pyrazol-3-yl]phenol
;
_space_group_IT_number 13
_symmetry_cell_setting monoclinic
_symmetry_space_group_name_Hall '-P 2yc'
_symmetry_space_group_name_H-M 'P 1 2/c 1'
_atom_sites_solution_hydrogens geom
_atom_sites_solution_primary direct
_atom_sites_solution_secondary difmap
_audit_creation_method SHELXL-97
_cell_angle_alpha 90.00
_cell_angle_beta 110.543(3)
_cell_angle_gamma 90.00
_cell_formula_units_Z 8
_cell_length_a 21.0215(15)
_cell_length_b 5.6564(5)
_cell_length_c 28.785(2)
_cell_measurement_reflns_used 857
_cell_measurement_temperature 147(2)
_cell_measurement_theta_max 56.54
_cell_measurement_theta_min 3.28
_cell_volume 3205.1(4)
_computing_cell_refinement 'SAINT (Bruker, 2012)'
_computing_data_collection 'APEX2 (Bruker, 2012)'
_computing_data_reduction 'SAINT (Bruker, 2012)'
_computing_molecular_graphics 'PLATON (Spek, 2009)'
_computing_publication_material 'SHELXTL (Sheldrick, 2008)'
_computing_structure_refinement 'SHELXL97 (Sheldrick, 2008)'
_computing_structure_solution 'SHELXS97 (Sheldrick, 2008)'
_diffrn_ambient_temperature 147(2)
_diffrn_measured_fraction_theta_full 0.968
_diffrn_measured_fraction_theta_max 0.968
_diffrn_measurement_device_type 'Bruker Kappa APEX DUO CCD'
_diffrn_measurement_method '\f and \w scans'
_diffrn_radiation_monochromator 'multi-layer optics'
_diffrn_radiation_source 'Bruker ImuS'
_diffrn_radiation_type CuK\a
_diffrn_radiation_wavelength 1.54178
_diffrn_reflns_av_R_equivalents 0.0450
_diffrn_reflns_av_sigmaI/netI 0.0321
_diffrn_reflns_limit_h_max 23
_diffrn_reflns_limit_h_min -24
_diffrn_reflns_limit_k_max 6
_diffrn_reflns_limit_k_min -6
_diffrn_reflns_limit_l_max 33
_diffrn_reflns_limit_l_min -33
_diffrn_reflns_number 43387
_diffrn_reflns_theta_full 66.84
_diffrn_reflns_theta_max 66.84
_diffrn_reflns_theta_min 2.24
_exptl_absorpt_coefficient_mu 0.690
_exptl_absorpt_correction_T_max 0.7528
_exptl_absorpt_correction_T_min 0.6950
_exptl_absorpt_correction_type multi-scan
_exptl_absorpt_process_details '(SADABS; Bruker, 2012)'
_exptl_crystal_colour colourless
_exptl_crystal_density_diffrn 1.320
_exptl_crystal_density_method 'not measured'
_exptl_crystal_description needle
_exptl_crystal_F_000 1344
_exptl_crystal_size_max 0.17
_exptl_crystal_size_mid 0.10
_exptl_crystal_size_min 0.07
_refine_diff_density_max 0.167
_refine_diff_density_min -0.197
_refine_ls_extinction_method none
_refine_ls_goodness_of_fit_ref 1.053
_refine_ls_hydrogen_treatment mixed
_refine_ls_matrix_type full
_refine_ls_number_parameters 451
_refine_ls_number_reflns 5506
_refine_ls_number_restraints 0
_refine_ls_restrained_S_all 1.053
_refine_ls_R_factor_all 0.0424
_refine_ls_R_factor_gt 0.0365
_refine_ls_shift/su_max 0.001
_refine_ls_shift/su_mean 0.000
_refine_ls_structure_factor_coef Fsqd
_refine_ls_weighting_details 'calc w=1/[\s^2^(Fo^2^)+(0.0508P)^2^+0.6182P] where P=(Fo^2^+2Fc^2^)/3'
_refine_ls_weighting_scheme calc
_refine_ls_wR_factor_gt 0.0941
_refine_ls_wR_factor_ref 0.0971
_reflns_number_gt 4776
_reflns_number_total 5506
_reflns_threshold_expression I>2\s(I)
_cod_data_source_file is5346sup1.cif
_cod_data_source_block I
_cod_original_sg_symbol_H-M 'P 2/c'
_cod_database_code 2239214
_cod_database_fobs_code 2239214

loop_
_symmetry_equiv_pos_as_xyz
'x, y, z'
'-x, y, -z+1/2'
'-x, -y, -z'
'x, -y, z-1/2'

loop_
_atom_site_type_symbol
_atom_site_label
_atom_site_fract_x
_atom_site_fract_y
_atom_site_fract_z
_atom_site_U_iso_or_equiv
_atom_site_adp_type
_atom_site_calc_flag
_atom_site_refinement_flags
_atom_site_occupancy
_atom_site_symmetry_multiplicity
O O1A 0.49628(5) 0.5886(2) 0.56791(4) 0.0409(3) Uani d . 1 1
O O2A 0.34244(6) 1.2274(2) 0.54722(4) 0.0440(3) Uani d . 1 1
N N1A 0.41312(6) 0.7105(2) 0.48182(4) 0.0315(3) Uani d . 1 1
N N2A 0.38431(6) 0.7224(2) 0.42980(4) 0.0326(3) Uani d . 1 1
C C1A 0.39789(6) 0.8982(2) 0.50121(5) 0.0246(3) Uani d . 1 1
C C2A 0.35765(6) 1.0709(2) 0.46192(5) 0.0254(3) Uani d . 1 1
H H2AA 0.3748 1.2344 0.4698 0.030 Uiso calc R 1 1
H H2AB 0.3087 1.0666 0.4572 0.030 Uiso calc R 1 1
C C3A 0.37111(6) 0.9740(2) 0.41647(5) 0.0277(3) Uani d . 1 1
H H3AA 0.4136 1.0476 0.4149 0.033 Uiso calc R 1 1
C C4A 0.31402(6) 1.0150(2) 0.36773(5) 0.0252(3) Uani d . 1 1
C C5A 0.31489(7) 1.2249(2) 0.34150(5) 0.0297(3) Uani d . 1 1
H H5AA 0.3516 1.3323 0.3544 0.036 Uiso calc R 1 1
C C6A 0.26385(7) 1.2767(2) 0.29782(5) 0.0304(3) Uani d . 1 1
H H6AA 0.2657 1.4192 0.2809 0.036 Uiso calc R 1 1
C C7A 0.20822(7) 1.1210(2) 0.27751(5) 0.0267(3) Uani d . 1 1
C C8A 0.15504(7) 1.1653(3) 0.23166(5) 0.0335(3) Uani d . 1 1
H H8AA 0.1560 1.3055 0.2137 0.040 Uiso calc R 1 1
C C9A 0.10281(7) 1.0100(3) 0.21309(5) 0.0379(4) Uani d . 1 1
H H9AA 0.0679 1.0421 0.1823 0.045 Uiso calc R 1 1
C C10A 0.10019(7) 0.8025(3) 0.23919(5) 0.0361(3) Uani d . 1 1
H H10A 0.0632 0.6961 0.2261 0.043 Uiso calc R 1 1
C C11A 0.15082(7) 0.7530(3) 0.28344(5) 0.0305(3) Uani d . 1 1
H H11A 0.1485 0.6122 0.3008 0.037 Uiso calc R 1 1
C C12A 0.20652(6) 0.9091(2) 0.30362(5) 0.0250(3) Uani d . 1 1
C C13A 0.26073(6) 0.8605(2) 0.34863(5) 0.0249(3) Uani d . 1 1
H H13A 0.2602 0.7180 0.3659 0.030 Uiso calc R 1 1
C C14A 0.42050(6) 0.9222(2) 0.55531(5) 0.0267(3) Uani d . 1 1
C C15A 0.39484(7) 1.0994(3) 0.57825(5) 0.0312(3) Uani d . 1 1
C C16A 0.42105(7) 1.1334(3) 0.62929(5) 0.0381(4) Uani d . 1 1
H H16A 0.4040 1.2561 0.6442 0.046 Uiso calc R 1 1
C C17A 0.47218(7) 0.9862(3) 0.65800(5) 0.0440(4) Uani d . 1 1
H H17A 0.4907 1.0107 0.6928 0.053 Uiso calc R 1 1
C C18A 0.49680(7) 0.8056(3) 0.63740(6) 0.0437(4) Uani d . 1 1
H H18A 0.5315 0.7049 0.6579 0.052 Uiso calc R 1 1
C C19A 0.47060(6) 0.7707(3) 0.58629(5) 0.0320(3) Uani d . 1 1
C C20A 0.31232(10) 1.4005(3) 0.56934(6) 0.0507(5) Uani d . 1 1
H H20A 0.2743 1.4766 0.5435 0.076 Uiso calc R 1 1
H H20B 0.3463 1.5199 0.5863 0.076 Uiso calc R 1 1
H H20C 0.2957 1.3235 0.5934 0.076 Uiso calc R 1 1
O O1B -0.09997(5) -0.95204(18) 0.51393(4) 0.0354(2) Uani d . 1 1
O O2B -0.06378(5) -0.28470(19) 0.62119(4) 0.0374(3) Uani d . 1 1
N N1B 0.01760(6) -0.7754(2) 0.55421(5) 0.0369(3) Uani d . 1 1
N N2B 0.08805(6) -0.7481(2) 0.56768(5) 0.0386(3) Uani d . 1 1
C C1B -0.00720(6) -0.6051(2) 0.57246(5) 0.0272(3) Uani d . 1 1
C C2B 0.04742(6) -0.4300(2) 0.59985(5) 0.0273(3) Uani d . 1 1
H H2BA 0.0617 -0.4504 0.6362 0.033 Uiso calc R 1 1
H H2BB 0.0323 -0.2649 0.5911 0.033 Uiso calc R 1 1
C C3B 0.10441(6) -0.4987(3) 0.58063(5) 0.0302(3) Uani d . 1 1
H H3BA 0.0992 -0.4067 0.5498 0.036 Uiso calc R 1 1
C C4B 0.17604(6) -0.4685(2) 0.61734(5) 0.0254(3) Uani d . 1 1
C C5B 0.21368(7) -0.2659(2) 0.61442(5) 0.0299(3) Uani d . 1 1
H H5BA 0.1936 -0.1499 0.5897 0.036 Uiso calc R 1 1
C C6B 0.27874(7) -0.2345(2) 0.64672(5) 0.0305(3) Uani d . 1 1
H H6BA 0.3032 -0.0968 0.6441 0.037 Uiso calc R 1 1
C C7B 0.31015(6) -0.4033(2) 0.68385(5) 0.0257(3) Uani d . 1 1
C C8B 0.37838(7) -0.3815(3) 0.71720(5) 0.0336(3) Uani d . 1 1
H H8BA 0.4044 -0.2473 0.7151 0.040 Uiso calc R 1 1
C C9B 0.40695(7) -0.5509(3) 0.75216(5) 0.0365(4) Uani d . 1 1
H H9BA 0.4528 -0.5350 0.7737 0.044 Uiso calc R 1 1
C C10B 0.36893(7) -0.7484(3) 0.75651(5) 0.0349(3) Uani d . 1 1
H H10B 0.3887 -0.8631 0.7815 0.042 Uiso calc R 1 1
C C11B 0.30344(7) -0.7755(3) 0.72472(5) 0.0294(3) Uani d . 1 1
H H11B 0.2783 -0.9107 0.7277 0.035 Uiso calc R 1 1
C C12B 0.27239(6) -0.6065(2) 0.68752(5) 0.0234(3) Uani d . 1 1
C C13B 0.20506(6) -0.6342(2) 0.65330(5) 0.0249(3) Uani d . 1 1
H H13B 0.1797 -0.7702 0.6554 0.030 Uiso calc R 1 1
C C14B -0.07952(6) -0.6070(2) 0.56665(5) 0.0260(3) Uani d . 1 1
C C15B -0.10804(6) -0.4417(3) 0.59036(5) 0.0289(3) Uani d . 1 1
C C16B -0.17715(7) -0.4442(3) 0.58272(5) 0.0328(3) Uani d . 1 1
H H16B -0.1959 -0.3304 0.5985 0.039 Uiso calc R 1 1
C C17B -0.21851(7) -0.6140(3) 0.55187(5) 0.0362(3) Uani d . 1 1
H H17B -0.2658 -0.6137 0.5464 0.043 Uiso calc R 1 1
C C18B -0.19260(7) -0.7822(3) 0.52909(5) 0.0344(3) Uani d . 1 1
H H18B -0.2215 -0.8983 0.5084 0.041 Uiso calc R 1 1
C C19B -0.12339(7) -0.7809(3) 0.53664(5) 0.0293(3) Uani d . 1 1
C C20B -0.09006(7) -0.1221(3) 0.64781(6) 0.0381(4) Uani d . 1 1
H H20D -0.0534 -0.0195 0.6683 0.057 Uiso calc R 1 1
H H20E -0.1093 -0.2096 0.6691 0.057 Uiso calc R 1 1
H H20F -0.1256 -0.0254 0.6243 0.057 Uiso calc R 1 1
H H1OA 0.4697(11) 0.574(4) 0.5327(9) 0.078(7) Uiso d . 1 1
H H1OB -0.0542(11) -0.935(4) 0.5237(8) 0.069(6) Uiso d . 1 1
H H2NA 0.4147(8) 0.653(3) 0.4179(6) 0.043(5) Uiso d . 1 1
H H2NB 0.1010(8) -0.803(3) 0.5426(7) 0.049(5) Uiso d . 1 1

loop_
_atom_site_aniso_label
_atom_site_aniso_U_11
_atom_site_aniso_U_22
_atom_site_aniso_U_33
_atom_site_aniso_U_12
_atom_site_aniso_U_13
_atom_site_aniso_U_23
O1A 0.0324(5) 0.0480(7) 0.0397(6) 0.0140(5) 0.0092(5) 0.0120(5)
O2A 0.0597(7) 0.0477(7) 0.0276(5) 0.0247(6) 0.0192(5) 0.0042(5)
N1A 0.0282(6) 0.0323(7) 0.0286(6) 0.0055(5) 0.0032(5) -0.0009(5)
N2A 0.0313(6) 0.0335(7) 0.0279(6) 0.0108(5) 0.0041(5) -0.0042(5)
C1A 0.0209(6) 0.0250(7) 0.0276(7) -0.0002(5) 0.0083(5) 0.0007(6)
C2A 0.0281(6) 0.0246(7) 0.0240(7) 0.0012(5) 0.0097(5) 0.0007(5)
C3A 0.0254(6) 0.0298(7) 0.0288(7) -0.0006(6) 0.0106(5) -0.0019(6)
C4A 0.0269(6) 0.0286(7) 0.0240(6) 0.0037(6) 0.0137(5) -0.0019(5)
C5A 0.0317(7) 0.0281(7) 0.0327(7) -0.0012(6) 0.0157(6) -0.0026(6)
C6A 0.0374(7) 0.0254(7) 0.0325(7) 0.0032(6) 0.0176(6) 0.0051(6)
C7A 0.0314(7) 0.0277(7) 0.0245(7) 0.0086(6) 0.0142(6) 0.0024(5)
C8A 0.0377(8) 0.0341(8) 0.0301(7) 0.0111(7) 0.0137(6) 0.0091(6)
C9A 0.0339(7) 0.0470(9) 0.0279(7) 0.0123(7) 0.0047(6) 0.0058(7)
C10A 0.0296(7) 0.0398(9) 0.0354(8) 0.0012(6) 0.0067(6) -0.0025(7)
C11A 0.0319(7) 0.0287(7) 0.0308(7) 0.0038(6) 0.0109(6) 0.0022(6)
C12A 0.0284(6) 0.0259(7) 0.0236(6) 0.0061(5) 0.0129(5) 0.0002(5)
C13A 0.0288(7) 0.0256(7) 0.0226(6) 0.0051(6) 0.0121(5) 0.0039(5)
C14A 0.0227(6) 0.0321(7) 0.0255(7) -0.0040(6) 0.0085(5) 0.0037(6)
C15A 0.0335(7) 0.0348(8) 0.0273(7) -0.0019(6) 0.0134(6) 0.0036(6)
C16A 0.0374(8) 0.0508(10) 0.0294(8) -0.0096(7) 0.0159(6) -0.0042(7)
C17A 0.0285(7) 0.0790(13) 0.0237(7) -0.0118(8) 0.0083(6) 0.0015(8)
C18A 0.0243(7) 0.0737(12) 0.0314(8) 0.0018(7) 0.0076(6) 0.0163(8)
C19A 0.0205(6) 0.0432(9) 0.0327(7) -0.0008(6) 0.0097(6) 0.0087(6)
C20A 0.0778(12) 0.0473(10) 0.0380(9) 0.0246(9) 0.0341(9) 0.0059(8)
O1B 0.0328(5) 0.0364(6) 0.0346(6) -0.0051(5) 0.0088(4) -0.0119(5)
O2B 0.0270(5) 0.0447(6) 0.0431(6) -0.0023(4) 0.0156(4) -0.0194(5)
N1B 0.0234(6) 0.0434(8) 0.0384(7) 0.0017(5) 0.0038(5) -0.0168(6)
N2B 0.0217(6) 0.0481(8) 0.0415(7) 0.0025(5) 0.0054(5) -0.0238(6)
C1B 0.0258(6) 0.0315(8) 0.0229(7) 0.0026(6) 0.0067(5) -0.0045(6)
C2B 0.0232(6) 0.0295(7) 0.0289(7) 0.0012(5) 0.0085(5) -0.0054(6)
C3B 0.0254(7) 0.0395(8) 0.0250(7) 0.0027(6) 0.0079(6) -0.0047(6)
C4B 0.0235(6) 0.0317(7) 0.0228(6) 0.0033(6) 0.0105(5) -0.0058(6)
C5B 0.0353(7) 0.0260(7) 0.0293(7) 0.0046(6) 0.0123(6) -0.0001(6)
C6B 0.0355(7) 0.0238(7) 0.0350(8) -0.0037(6) 0.0160(6) -0.0033(6)
C7B 0.0268(6) 0.0262(7) 0.0272(7) -0.0020(5) 0.0135(5) -0.0076(5)
C8B 0.0286(7) 0.0359(8) 0.0365(8) -0.0088(6) 0.0116(6) -0.0122(7)
C9B 0.0257(7) 0.0480(9) 0.0314(8) 0.0018(7) 0.0044(6) -0.0130(7)
C10B 0.0352(7) 0.0426(9) 0.0252(7) 0.0086(7) 0.0087(6) -0.0014(6)
C11B 0.0324(7) 0.0308(8) 0.0277(7) 0.0012(6) 0.0140(6) -0.0006(6)
C12B 0.0244(6) 0.0264(7) 0.0225(6) -0.0006(5) 0.0121(5) -0.0056(5)
C13B 0.0241(6) 0.0278(7) 0.0264(7) -0.0042(5) 0.0132(5) -0.0055(6)
C14B 0.0242(6) 0.0311(7) 0.0221(6) -0.0002(6) 0.0073(5) 0.0003(5)
C15B 0.0266(7) 0.0350(8) 0.0248(7) -0.0008(6) 0.0088(5) -0.0012(6)
C16B 0.0267(7) 0.0436(9) 0.0306(7) 0.0030(6) 0.0133(6) 0.0022(6)
C17B 0.0251(7) 0.0525(10) 0.0311(7) -0.0027(7) 0.0101(6) 0.0048(7)
C18B 0.0294(7) 0.0445(9) 0.0270(7) -0.0084(6) 0.0069(6) -0.0001(6)
C19B 0.0317(7) 0.0327(8) 0.0233(7) -0.0017(6) 0.0093(6) 0.0013(6)
C20B 0.0360(8) 0.0412(9) 0.0420(9) 0.0031(7) 0.0198(7) -0.0120(7)

loop_
_atom_type_symbol
_atom_type_description
_atom_type_scat_dispersion_real
_atom_type_scat_dispersion_imag
_atom_type_scat_source
C C 0.0181 0.0091 'International Tables Vol C Tables 4.2.6.8 and 6.1.1.4'
H H 0.0000 0.0000 'International Tables Vol C Tables 4.2.6.8 and 6.1.1.4'
N N 0.0311 0.0180 'International Tables Vol C Tables 4.2.6.8 and 6.1.1.4'
O O 0.0492 0.0322 'International Tables Vol C Tables 4.2.6.8 and 6.1.1.4'

loop_
_geom_angle_atom_site_label_1
_geom_angle_atom_site_label_2
_geom_angle_atom_site_label_3
_geom_angle
C19A O1A H1OA 108.1(13)
C15A O2A C20A 117.08(12)
C1A N1A N2A 109.97(11)
N1A N2A C3A 107.15(11)
N1A N2A H2NA 106.4(11)
C3A N2A H2NA 114.3(11)
N1A C1A C14A 119.87(12)
N1A C1A C2A 111.55(11)
C14A C1A C2A 128.58(12)
C1A C2A C3A 100.66(10)
C1A C2A H2AA 111.6
C3A C2A H2AA 111.6
C1A C2A H2AB 111.6
C3A C2A H2AB 111.6
H2AA C2A H2AB 109.4
N2A C3A C4A 113.94(11)
N2A C3A C2A 101.37(11)
C4A C3A C2A 114.39(11)
N2A C3A H3AA 108.9
C4A C3A H3AA 108.9
C2A C3A H3AA 108.9
C13A C4A C5A 118.88(12)
C13A C4A C3A 122.98(12)
C5A C4A C3A 118.12(12)
C6A C5A C4A 121.26(13)
C6A C5A H5AA 119.4
C4A C5A H5AA 119.4
C5A C6A C7A 120.92(13)
C5A C6A H6AA 119.5
C7A C6A H6AA 119.5
C6A C7A C8A 122.70(13)
C6A C7A C12A 118.45(12)
C8A C7A C12A 118.83(13)
C9A C8A C7A 120.96(13)
C9A C8A H8AA 119.5
C7A C8A H8AA 119.5
C8A C9A C10A 120.46(13)
C8A C9A H9AA 119.8
C10A C9A H9AA 119.8
C11A C10A C9A 120.27(14)
C11A C10A H10A 119.9
C9A C10A H10A 119.9
C10A C11A C12A 120.87(13)
C10A C11A H11A 119.6
C12A C11A H11A 119.6
C11A C12A C13A 122.43(12)
C11A C12A C7A 118.60(12)
C13A C12A C7A 118.97(12)
C4A C13A C12A 121.50(12)
C4A C13A H13A 119.2
C12A C13A H13A 119.2
C19A C14A C15A 117.46(13)
C19A C14A C1A 120.57(12)
C15A C14A C1A 121.95(12)
O2A C15A C16A 123.43(13)
O2A C15A C14A 115.27(12)
C16A C15A C14A 121.28(14)
C17A C16A C15A 119.08(15)
C17A C16A H16A 120.5
C15A C16A H16A 120.5
C18A C17A C16A 121.53(14)
C18A C17A H17A 119.2
C16A C17A H17A 119.2
C17A C18A C19A 119.57(14)
C17A C18A H18A 120.2
C19A C18A H18A 120.2
O1A C19A C18A 117.18(13)
O1A C19A C14A 121.87(13)
C18A C19A C14A 120.94(14)
O2A C20A H20A 109.5
O2A C20A H20B 109.5
H20A C20A H20B 109.5
O2A C20A H20C 109.5
H20A C20A H20C 109.5
H20B C20A H20C 109.5
C19B O1B H1OB 107.5(14)
C15B O2B C20B 117.68(10)
C1B N1B N2B 110.08(11)
N1B N2B C3B 107.86(11)
N1B N2B H2NB 108.9(11)
C3B N2B H2NB 114.9(12)
N1B C1B C14B 119.81(12)
N1B C1B C2B 111.08(11)
C14B C1B C2B 129.05(11)
C1B C2B C3B 101.06(10)
C1B C2B H2BA 111.6
C3B C2B H2BA 111.6
C1B C2B H2BB 111.6
C3B C2B H2BB 111.6
H2BA C2B H2BB 109.4
N2B C3B C4B 111.84(11)
N2B C3B C2B 101.06(11)
C4B C3B C2B 115.47(11)
N2B C3B H3BA 109.4
C4B C3B H3BA 109.4
C2B C3B H3BA 109.4
C13B C4B C5B 119.33(12)
C13B C4B C3B 121.31(12)
C5B C4B C3B 119.36(12)
C6B C5B C4B 120.80(13)
C6B C5B H5BA 119.6
C4B C5B H5BA 119.6
C5B C6B C7B 121.10(13)
C5B C6B H6BA 119.5
C7B C6B H6BA 119.5
C6B C7B C12B 118.54(12)
C6B C7B C8B 122.99(13)
C12B C7B C8B 118.46(13)
C9B C8B C7B 120.95(14)
C9B C8B H8BA 119.5
C7B C8B H8BA 119.5
C8B C9B C10B 120.43(13)
C8B C9B H9BA 119.8
C10B C9B H9BA 119.8
C11B C10B C9B 120.01(14)
C11B C10B H10B 120.0
C9B C10B H10B 120.0
C10B C11B C12B 121.32(13)
C10B C11B H11B 119.3
C12B C11B H11B 119.3
C11B C12B C13B 122.25(12)
C11B C12B C7B 118.81(12)
C13B C12B C7B 118.94(12)
C4B C13B C12B 121.28(12)
C4B C13B H13B 119.4
C12B C13B H13B 119.4
C15B C14B C19B 117.35(12)
C15B C14B C1B 122.59(12)
C19B C14B C1B 120.05(12)
O2B C15B C16B 123.04(12)
O2B C15B C14B 115.96(11)
C16B C15B C14B 120.99(13)
C17B C16B C15B 119.57(13)
C17B C16B H16B 120.2
C15B C16B H16B 120.2
C18B C17B C16B 121.40(13)
C18B C17B H17B 119.3
C16B C17B H17B 119.3
C17B C18B C19B 119.32(14)
C17B C18B H18B 120.3
C19B C18B H18B 120.3
O1B C19B C18B 117.24(12)
O1B C19B C14B 121.46(12)
C18B C19B C14B 121.30(13)
O2B C20B H20D 109.5
O2B C20B H20E 109.5
H20D C20B H20E 109.5
O2B C20B H20F 109.5
H20D C20B H20F 109.5
H20E C20B H20F 109.5

loop_
_geom_bond_atom_site_label_1
_geom_bond_atom_site_label_2
_geom_bond_distance
O1A C19A 1.3539(19)
O1A H1OA 0.97(2)
O2A C15A 1.3582(17)
O2A C20A 1.4313(18)
N1A C1A 1.2910(18)
N1A N2A 1.4059(16)
N2A C3A 1.4745(18)
N2A H2NA 0.914(18)
C1A C14A 1.4664(18)
C1A C2A 1.5091(18)
C2A C3A 1.5338(18)
C2A H2AA 0.9900
C2A H2AB 0.9900
C3A C4A 1.5104(18)
C3A H3AA 1.0000
C4A C13A 1.3742(19)
C4A C5A 1.4104(19)
C5A C6A 1.368(2)
C5A H5AA 0.9500
C6A C7A 1.416(2)
C6A H6AA 0.9500
C7A C8A 1.4210(19)
C7A C12A 1.4218(19)
C8A C9A 1.361(2)
C8A H8AA 0.9500
C9A C10A 1.405(2)
C9A H9AA 0.9500
C10A C11A 1.372(2)
C10A H10A 0.9500
C11A C12A 1.4181(19)
C11A H11A 0.9500
C12A C13A 1.4200(18)
C13A H13A 0.9500
C14A C19A 1.4070(19)
C14A C15A 1.408(2)
C15A C16A 1.390(2)
C16A C17A 1.381(2)
C16A H16A 0.9500
C17A C18A 1.371(3)
C17A H17A 0.9500
C18A C19A 1.392(2)
C18A H18A 0.9500
C20A H20A 0.9800
C20A H20B 0.9800
C20A H20C 0.9800
O1B C19B 1.3536(17)
O1B H1OB 0.91(2)
O2B C15B 1.3648(17)
O2B C20B 1.4269(17)
N1B C1B 1.2915(18)
N1B N2B 1.4016(16)
N2B C3B 1.469(2)
N2B H2NB 0.911(19)
C1B C14B 1.4699(18)
C1B C2B 1.5121(18)
C2B C3B 1.5354(18)
C2B H2BA 0.9900
C2B H2BB 0.9900
C3B C4B 1.5155(18)
C3B H3BA 1.0000
C4B C13B 1.3706(19)
C4B C5B 1.412(2)
C5B C6B 1.369(2)
C5B H5BA 0.9500
C6B C7B 1.413(2)
C6B H6BA 0.9500
C7B C12B 1.4216(19)
C7B C8B 1.4239(19)
C8B C9B 1.366(2)
C8B H8BA 0.9500
C9B C10B 1.404(2)
C9B H9BA 0.9500
C10B C11B 1.368(2)
C10B H10B 0.9500
C11B C12B 1.4128(19)
C11B H11B 0.9500
C12B C13B 1.4211(18)
C13B H13B 0.9500
C14B C15B 1.4096(19)
C14B C19B 1.4159(19)
C15B C16B 1.3909(18)
C16B C17B 1.387(2)
C16B H16B 0.9500
C17B C18B 1.372(2)
C17B H17B 0.9500
C18B C19B 1.3936(19)
C18B H18B 0.9500
C20B H20D 0.9800
C20B H20E 0.9800
C20B H20F 0.9800

loop_
_geom_hbond_atom_site_label_D
_geom_hbond_atom_site_label_H
_geom_hbond_atom_site_label_A
_geom_hbond_site_symmetry_A
_geom_hbond_distance_DH
_geom_hbond_distance_HA
_geom_hbond_distance_DA
_geom_hbond_angle_DHA
O1A H1OA N1A . 0.97(2) 1.71(2) 2.5754(15) 145(2)
O1B H1OB N1B . 0.91(2) 1.71(2) 2.5377(15) 149(2)
N2A H2NA O1A 3_666 0.914(18) 2.234(18) 3.0470(16) 147.7(15)
N2B H2NB O1B 3_536 0.911(19) 2.131(19) 2.9787(16) 154.4(15)
